data_7235339
loop_
_publ_author_name
'Wang, Hua'
'Liang, Yan'
'Wang, Yike'
'Xie, Huanling'
'Feng, Linglong'
'Lu, Haifeng'
'Feng, Shengyu'

_publ_section_title
;
 The strategy to improve thermal and optical properties of
 diphenylfluoranthene based on silicon-cored derivatives
;
_journal_issue 33
_journal_name_full 'RSC Advances'
_journal_page_first 17171
_journal_paper_doi 10.1039/c3ra47751g
_journal_volume 4
_journal_year 2014
_chemical_formula_sum 'C H N O Si'
_chemical_formula_weight 71.12
_space_group_IT_number 14
_space_group_name_Hall '-P 2ybc'
_space_group_name_H-M_alt 'P 1 21/c 1'
_atom_sites_solution_hydrogens geom
_atom_sites_solution_primary direct
_atom_sites_solution_secondary difmap
_audit_creation_method SHELXL-97
_cell_angle_alpha 90.00
_cell_angle_beta 98.271(7)
_cell_angle_gamma 90.00
_cell_formula_units_Z 37
_cell_length_a 14.380(5)
_cell_length_b 24.740(9)
_cell_length_c 11.665(5)
_cell_measurement_temperature 273(2)
_cell_volume 4107(3)
_computing_structure_refinement 'SHELXL-97 (Sheldrick, 1997)'
_computing_structure_solution 'SHELXS-97 (Sheldrick, 1990)'
_diffrn_ambient_temperature 273(2)
_diffrn_measured_fraction_theta_full 0.972
_diffrn_measured_fraction_theta_max 0.972
_diffrn_radiation_monochromator graphite
_diffrn_radiation_source 'fine-focus sealed tube'
_diffrn_radiation_type MoK\a
_diffrn_radiation_wavelength 0.71073
_diffrn_reflns_av_R_equivalents 0.0520
_diffrn_reflns_av_sigmaI/netI 0.1005
_diffrn_reflns_limit_h_max 14
_diffrn_reflns_limit_h_min -17
_diffrn_reflns_limit_k_max 23
_diffrn_reflns_limit_k_min -29
_diffrn_reflns_limit_l_max 12
_diffrn_reflns_limit_l_min -13
_diffrn_reflns_number 13368
_diffrn_reflns_theta_full 25.00
_diffrn_reflns_theta_max 25.00
_diffrn_reflns_theta_min 1.65
_exptl_absorpt_coefficient_mu 0.337
_exptl_crystal_density_diffrn 1.064
_exptl_crystal_density_method 'not measured'
_exptl_crystal_F_000 1332
_refine_diff_density_max 0.371
_refine_diff_density_min -0.190
_refine_diff_density_rms 0.045
_refine_ls_extinction_coef 0.0019(6)
_refine_ls_extinction_expression Fc^*^=kFc[1+0.001xFc^2^\l^3^/sin(2\q)]^-1/4^
_refine_ls_extinction_method SHELXL
_refine_ls_goodness_of_fit_ref 0.950
_refine_ls_hydrogen_treatment mixed
_refine_ls_matrix_type full
_refine_ls_number_parameters 535
_refine_ls_number_reflns 7036
_refine_ls_number_restraints 0
_refine_ls_restrained_S_all 0.950
_refine_ls_R_factor_all 0.1574
_refine_ls_R_factor_gt 0.0664
_refine_ls_shift/su_max 0.007
_refine_ls_shift/su_mean 0.001
_refine_ls_structure_factor_coef Fsqd
_refine_ls_weighting_details 'calc w=1/[\s^2^(Fo^2^)+(0.0988P)^2^+0.0000P] where P=(Fo^2^+2Fc^2^)/3'
_refine_ls_weighting_scheme calc
_refine_ls_wR_factor_gt 0.1610
_refine_ls_wR_factor_ref 0.2085
_reflns_number_gt 3190
_reflns_number_total 7036
_reflns_threshold_expression >2sigma(I)
_cod_data_source_file c3ra47751g2.cif
_cod_data_source_block p
_cod_database_code 7235339

loop_
_symmetry_equiv_pos_as_xyz
'x, y, z'
'-x, y+1/2, -z+1/2'
'-x, -y, -z'
'x, -y-1/2, z-1/2'

loop_
_atom_site_label
_atom_site_type_symbol
_atom_site_fract_x
_atom_site_fract_y
_atom_site_fract_z
_atom_site_U_iso_or_equiv
_atom_site_adp_type
_atom_site_occupancy
_atom_site_symmetry_multiplicity
_atom_site_calc_flag
_atom_site_refinement_flags
Si1 Si 0.33432(8) 0.38092(4) 0.42925(9) 0.0525(4) Uani 1 1 d .
C1 C 0.2268(3) 0.28800(16) 0.5017(3) 0.0472(10) Uani 1 1 d .
C2 C 0.1561(3) 0.26840(15) 0.5598(3) 0.0501(10) Uani 1 1 d .
C3 C 0.2927(3) 0.24864(14) 0.4591(3) 0.0466(10) Uani 1 1 d .
C4 C 0.5306(3) 0.42988(16) 0.7162(3) 0.0547(11) Uani 1 1 d .
C5 C 0.1038(3) 0.35900(16) 0.5978(3) 0.0507(10) Uani 1 1 d .
C6 C 0.1715(3) 0.37723(16) 0.5324(3) 0.0516(10) Uani 1 1 d .
H6 H 0.1736 0.4141 0.5179 0.062 Uiso 1 1 calc R
C7 C 0.1636(3) 0.16195(17) 0.5657(4) 0.0657(12) Uani 1 1 d .
H7 H 0.2099 0.1572 0.5186 0.079 Uiso 1 1 calc R
C8 C 0.2366(2) 0.34454(15) 0.4869(3) 0.0456(9) Uani 1 1 d .
C9 C 0.3726(3) 0.23150(15) 0.5300(3) 0.0530(10) Uani 1 1 d .
H9 H 0.3865 0.2454 0.6046 0.064 Uiso 1 1 calc R
C10 C 0.4342(3) 0.38889(15) 0.5522(3) 0.0505(10) Uani 1 1 d .
C11 C 0.5001(3) 0.34699(16) 0.5631(3) 0.0544(10) Uani 1 1 d .
H11 H 0.4906 0.3191 0.5093 0.065 Uiso 1 1 calc R
C12 C 0.4500(3) 0.43096(15) 0.6341(3) 0.0514(10) Uani 1 1 d .
C13 C 0.3823(3) 0.47621(16) 0.6346(3) 0.0559(11) Uani 1 1 d .
C14 C 0.0619(3) 0.21658(19) 0.6598(4) 0.0653(12) Uani 1 1 d .
C15 C 0.0465(3) 0.39837(16) 0.6537(4) 0.0578(11) Uani 1 1 d .
C16 C 0.3021(3) 0.47082(17) 0.6853(3) 0.0607(11) Uani 1 1 d .
H16 H 0.2901 0.4381 0.7196 0.073 Uiso 1 1 calc R
C17 C 0.5667(4) 0.46826(17) 0.8093(4) 0.0628(12) Uani 1 1 d .
C18 C 0.0969(3) 0.30359(16) 0.6116(3) 0.0538(11) Uani 1 1 d .
C19 C 0.5948(3) 0.38657(17) 0.7229(3) 0.0556(11) Uani 1 1 d .
C20 C 0.2723(3) 0.22624(17) 0.3514(4) 0.0673(12) Uani 1 1 d .
H20 H 0.2182 0.2367 0.3030 0.081 Uiso 1 1 calc R
C21 C 0.6519(4) 0.4471(2) 0.8636(4) 0.0665(13) Uani 1 1 d .
C22 C 0.6735(3) 0.3979(2) 0.8156(4) 0.0669(12) Uani 1 1 d .
C23 C 0.5785(3) 0.34355(17) 0.6475(3) 0.0586(11) Uani 1 1 d .
C24 C 0.0373(3) 0.27063(19) 0.6765(4) 0.0680(13) Uani 1 1 d .
C25 C 0.1319(3) 0.21276(16) 0.5888(3) 0.0541(10) Uani 1 1 d .
C26 C 0.4106(4) 0.17259(18) 0.3831(5) 0.0779(14) Uani 1 1 d .
H26 H 0.4506 0.1472 0.3572 0.093 Uiso 1 1 calc R
C27 C 0.4312(3) 0.19435(17) 0.4913(4) 0.0695(12) Uani 1 1 d .
H27 H 0.4855 0.1838 0.5391 0.083 Uiso 1 1 calc R
C28 C 0.3811(3) 0.34594(17) 0.3096(3) 0.0674(12) Uani 1 1 d .
H28A H 0.4109 0.3129 0.3378 0.101 Uiso 1 1 calc R
H28B H 0.4261 0.3688 0.2800 0.101 Uiso 1 1 calc R
H28C H 0.3305 0.3380 0.2488 0.101 Uiso 1 1 calc R
C29 C 0.3313(4) 0.18835(18) 0.3138(4) 0.0802(15) Uani 1 1 d .
H29 H 0.3166 0.1734 0.2403 0.096 Uiso 1 1 calc R
C31 C 0.3989(4) 0.52606(18) 0.5877(4) 0.0813(15) Uani 1 1 d .
H31 H 0.4536 0.5313 0.5551 0.098 Uiso 1 1 calc R
C32 C 0.5356(4) 0.5165(2) 0.8492(4) 0.0843(15) Uani 1 1 d .
H32 H 0.4783 0.5314 0.8170 0.101 Uiso 1 1 calc R
C33 C 0.6324(3) 0.2916(2) 0.6550(4) 0.0770(14) Uani 1 1 d .
C34 C -0.0615(5) 0.4712(2) 0.7529(7) 0.109(2) Uani 1 1 d .
H34 H -0.1007 0.4945 0.7863 0.131 Uiso 1 1 calc R
C35 C 0.7100(5) 0.4717(3) 0.9541(4) 0.0892(17) Uani 1 1 d .
C36 C 0.5941(5) 0.5429(2) 0.9416(5) 0.1008(19) Uani 1 1 d .
H36 H 0.5744 0.5757 0.9687 0.121 Uiso 1 1 calc R
C37 C 0.2392(3) 0.5126(2) 0.6864(4) 0.0772(14) Uani 1 1 d .
H37 H 0.1849 0.5081 0.7203 0.093 Uiso 1 1 calc R
C38 C 0.0076(4) 0.4446(2) 0.8203(5) 0.0958(17) Uani 1 1 d .
H38 H 0.0189 0.4506 0.8998 0.115 Uiso 1 1 calc R
C39 C 0.3367(4) 0.56758(19) 0.5885(5) 0.0917(16) Uani 1 1 d .
H39 H 0.3489 0.6006 0.5555 0.110 Uiso 1 1 calc R
C40 C 0.7556(3) 0.3726(2) 0.8585(4) 0.0822(15) Uani 1 1 d .
H40 H 0.7719 0.3397 0.8280 0.099 Uiso 1 1 calc R
C41 C 0.1232(4) 0.11694(19) 0.6160(4) 0.0811(15) Uani 1 1 d .
H41 H 0.1440 0.0825 0.6004 0.097 Uiso 1 1 calc R
C42 C 0.7933(5) 0.4451(3) 0.9973(5) 0.104(2) Uani 1 1 d .
H42 H 0.8340 0.4600 1.0583 0.125 Uiso 1 1 calc R
C43 C 0.0232(3) 0.1732(2) 0.7125(5) 0.0824(15) Uani 1 1 d .
C44 C 0.0619(3) 0.4075(2) 0.7679(5) 0.0844(15) Uani 1 1 d .
H44 H 0.1099 0.3889 0.8136 0.101 Uiso 1 1 calc R
C45 C 0.6839(6) 0.2775(3) 0.5768(6) 0.179(4) Uani 1 1 d .
H45 H 0.6923 0.3023 0.5193 0.215 Uiso 1 1 calc R
C46 C -0.0274(3) 0.2811(2) 0.7508(5) 0.1047(19) Uani 1 1 d .
H46 H -0.0448 0.3164 0.7643 0.126 Uiso 1 1 calc R
C47 C 0.0556(4) 0.1217(2) 0.6858(5) 0.0898(16) Uani 1 1 d .
H47 H 0.0308 0.0910 0.7158 0.108 Uiso 1 1 calc R
C48 C 0.6779(5) 0.5220(3) 0.9920(5) 0.109(2) Uani 1 1 d .
H48 H 0.7142 0.5408 1.0514 0.131 Uiso 1 1 calc R
C49 C 0.6205(4) 0.2548(2) 0.7376(6) 0.114(2) Uani 1 1 d .
H49 H 0.5847 0.2638 0.7951 0.137 Uiso 1 1 calc R
C50 C 0.2577(4) 0.5611(2) 0.6367(5) 0.0871(16) Uani 1 1 d .
H50 H 0.2155 0.5896 0.6364 0.104 Uiso 1 1 calc R
C51 C -0.0191(4) 0.4282(2) 0.5875(5) 0.125(2) Uani 1 1 d .
H51 H -0.0273 0.4244 0.5074 0.150 Uiso 1 1 calc R
C52 C -0.0738(6) 0.4643(3) 0.6379(7) 0.167(4) Uani 1 1 d .
H52 H -0.1198 0.4840 0.5916 0.201 Uiso 1 1 calc R
C53 C 0.8147(4) 0.3974(3) 0.9496(5) 0.0983(19) Uani 1 1 d .
H53 H 0.8709 0.3804 0.9787 0.118 Uiso 1 1 calc R
C54 C 0.7265(8) 0.2277(4) 0.5751(8) 0.221(6) Uani 1 1 d .
H54 H 0.7639 0.2197 0.5186 0.266 Uiso 1 1 calc R
C55 C 0.6615(5) 0.2033(3) 0.7374(8) 0.131(2) Uani 1 1 d .
H55 H 0.6529 0.1777 0.7934 0.157 Uiso 1 1 calc R
C56 C -0.0418(4) 0.1862(3) 0.7887(6) 0.121(2) Uani 1 1 d .
H56 H -0.0681 0.1586 0.8278 0.145 Uiso 1 1 calc R
C57 C 0.7142(6) 0.1921(3) 0.6527(8) 0.151(3) Uani 1 1 d .
H57 H 0.7419 0.1582 0.6504 0.181 Uiso 1 1 calc R
C59 C -0.0664(4) 0.2380(3) 0.8055(7) 0.135(3) Uani 1 1 d .
H59 H -0.1104 0.2452 0.8546 0.162 Uiso 1 1 calc R
C300 C 0.2899(3) 0.44691(15) 0.3676(4) 0.0701(13) Uani 1 1 d .
H30A H 0.2418 0.4408 0.3029 0.105 Uiso 1 1 calc R
H30B H 0.3407 0.4667 0.3423 0.105 Uiso 1 1 calc R
H30C H 0.2644 0.4673 0.4258 0.105 Uiso 1 1 calc R

loop_
_atom_site_aniso_label
_atom_site_aniso_U_11
_atom_site_aniso_U_22
_atom_site_aniso_U_33
_atom_site_aniso_U_23
_atom_site_aniso_U_13
_atom_site_aniso_U_12
Si1 0.0638(7) 0.0430(7) 0.0522(7) 0.0042(5) 0.0131(6) 0.0062(5)
C1 0.056(2) 0.043(3) 0.041(2) 0.0002(18) 0.0031(19) 0.0048(19)
C2 0.056(2) 0.040(3) 0.053(2) -0.0038(19) 0.003(2) 0.004(2)
C3 0.066(3) 0.033(2) 0.041(2) 0.0019(18) 0.009(2) -0.0025(19)
C4 0.073(3) 0.046(3) 0.050(2) 0.000(2) 0.022(2) -0.016(2)
C5 0.048(2) 0.041(3) 0.063(3) 0.003(2) 0.008(2) 0.0032(19)
C6 0.056(2) 0.044(3) 0.053(2) 0.003(2) 0.002(2) 0.003(2)
C7 0.076(3) 0.044(3) 0.076(3) -0.003(2) 0.006(2) 0.000(2)
C8 0.057(2) 0.035(2) 0.043(2) 0.0009(18) 0.0022(18) 0.0055(18)
C9 0.067(3) 0.041(3) 0.051(2) -0.0007(19) 0.010(2) 0.008(2)
C10 0.067(3) 0.033(2) 0.055(2) 0.0025(19) 0.021(2) -0.005(2)
C11 0.068(3) 0.045(3) 0.051(2) -0.004(2) 0.012(2) -0.003(2)
C12 0.066(3) 0.038(3) 0.055(3) 0.003(2) 0.028(2) -0.008(2)
C13 0.075(3) 0.041(3) 0.059(3) -0.001(2) 0.030(2) -0.006(2)
C14 0.052(3) 0.050(3) 0.093(3) 0.012(3) 0.008(3) -0.004(2)
C15 0.061(3) 0.047(3) 0.068(3) 0.000(2) 0.018(2) 0.009(2)
C16 0.081(3) 0.048(3) 0.057(3) -0.003(2) 0.024(2) -0.003(2)
C17 0.099(4) 0.041(3) 0.055(3) -0.007(2) 0.035(3) -0.026(2)
C18 0.047(2) 0.045(3) 0.069(3) 0.001(2) 0.006(2) -0.004(2)
C19 0.067(3) 0.051(3) 0.050(2) 0.005(2) 0.011(2) -0.007(2)
C20 0.098(3) 0.048(3) 0.054(3) -0.001(2) 0.008(2) 0.009(2)
C21 0.089(4) 0.062(3) 0.049(3) 0.002(2) 0.012(3) -0.033(3)
C22 0.074(3) 0.075(4) 0.052(3) -0.001(2) 0.012(2) -0.020(3)
C23 0.066(3) 0.051(3) 0.058(3) 0.002(2) 0.007(2) 0.002(2)
C24 0.046(2) 0.059(3) 0.102(4) 0.005(3) 0.020(3) -0.004(2)
C25 0.056(2) 0.040(3) 0.064(3) -0.001(2) 0.002(2) -0.003(2)
C26 0.111(4) 0.045(3) 0.088(4) 0.001(3) 0.050(3) 0.018(3)
C27 0.069(3) 0.055(3) 0.086(4) 0.005(3) 0.018(3) 0.015(2)
C28 0.080(3) 0.069(3) 0.055(3) -0.001(2) 0.017(2) 0.008(2)
C29 0.143(5) 0.051(3) 0.052(3) -0.009(2) 0.029(3) 0.009(3)
C31 0.109(4) 0.044(3) 0.103(4) 0.009(3) 0.058(3) 0.007(3)
C32 0.128(4) 0.069(4) 0.065(3) -0.010(3) 0.040(3) -0.028(3)
C33 0.080(3) 0.076(4) 0.068(3) 0.003(3) -0.010(3) 0.016(3)
C34 0.140(5) 0.066(4) 0.133(6) 0.000(4) 0.060(5) 0.048(4)
C35 0.117(5) 0.094(5) 0.061(3) -0.005(3) 0.025(3) -0.047(4)
C36 0.165(6) 0.066(4) 0.079(4) -0.027(3) 0.043(4) -0.041(4)
C37 0.079(3) 0.075(4) 0.084(4) -0.016(3) 0.032(3) -0.002(3)
C38 0.102(4) 0.098(5) 0.098(4) -0.024(4) 0.050(4) -0.002(4)
C39 0.129(5) 0.043(3) 0.111(4) 0.014(3) 0.046(4) 0.010(3)
C40 0.079(3) 0.096(4) 0.068(3) 0.007(3) -0.002(3) -0.014(3)
C41 0.091(4) 0.041(3) 0.108(4) 0.009(3) 0.003(3) -0.008(3)
C42 0.113(5) 0.124(6) 0.071(4) 0.002(4) 0.004(4) -0.056(4)
C43 0.065(3) 0.057(4) 0.128(4) 0.016(3) 0.025(3) -0.009(3)
C44 0.073(3) 0.097(4) 0.085(4) -0.009(3) 0.018(3) 0.015(3)
C45 0.258(9) 0.170(8) 0.128(6) 0.039(5) 0.087(6) 0.141(7)
C46 0.079(3) 0.066(4) 0.183(6) 0.007(4) 0.065(4) -0.006(3)
C47 0.084(4) 0.054(4) 0.133(5) 0.022(3) 0.021(4) -0.020(3)
C48 0.157(6) 0.114(6) 0.059(4) -0.011(4) 0.020(4) -0.062(5)
C49 0.123(5) 0.081(5) 0.144(6) 0.033(4) 0.038(4) 0.023(4)
C50 0.094(4) 0.062(4) 0.111(4) -0.012(3) 0.034(3) 0.017(3)
C51 0.137(5) 0.131(5) 0.104(4) -0.015(4) 0.007(4) 0.093(4)
C52 0.207(8) 0.176(7) 0.121(6) 0.002(5) 0.034(6) 0.137(6)
C53 0.080(4) 0.139(6) 0.072(4) 0.008(4) -0.001(3) -0.032(4)
C54 0.372(15) 0.167(9) 0.140(7) 0.064(6) 0.084(8) 0.176(10)
C55 0.146(6) 0.069(5) 0.169(7) 0.034(4) -0.006(5) 0.021(4)
C56 0.092(4) 0.088(5) 0.197(7) 0.028(5) 0.069(5) -0.006(4)
C57 0.179(8) 0.134(7) 0.131(7) -0.047(6) -0.010(6) 0.086(6)
C59 0.105(5) 0.091(5) 0.230(8) 0.021(5) 0.098(5) -0.002(4)
C300 0.082(3) 0.051(3) 0.079(3) 0.018(2) 0.018(3) 0.006(2)

loop_
_atom_type_symbol
_atom_type_description
_atom_type_scat_dispersion_real
_atom_type_scat_dispersion_imag
_atom_type_scat_source
C C 0.0033 0.0016 'International Tables Vol C Tables 4.2.6.8 and 6.1.1.4'
H H 0.0000 0.0000 'International Tables Vol C Tables 4.2.6.8 and 6.1.1.4'
N N 0.0061 0.0033 'International Tables Vol C Tables 4.2.6.8 and 6.1.1.4'
O O 0.0106 0.0060 'International Tables Vol C Tables 4.2.6.8 and 6.1.1.4'
Si Si 0.0817 0.0704 'International Tables Vol C Tables 4.2.6.8 and 6.1.1.4'

loop_
_geom_angle_atom_site_label_1
_geom_angle_atom_site_label_2
_geom_angle_atom_site_label_3
_geom_angle
C28 Si1 C300 105.1(2)
C28 Si1 C8 114.77(19)
C300 Si1 C8 109.10(18)
C28 Si1 C10 107.60(18)
C300 Si1 C10 112.54(18)
C8 Si1 C10 107.81(16)
C2 C1 C8 119.8(4)
C2 C1 C3 118.6(3)
C8 C1 C3 121.6(3)
C1 C2 C18 121.5(4)
C1 C2 C25 130.8(4)
C18 C2 C25 107.5(4)
C20 C3 C9 118.4(4)
C20 C3 C1 120.6(4)
C9 C3 C1 120.9(3)
C12 C4 C19 121.8(4)
C12 C4 C17 131.5(4)
C19 C4 C17 106.8(4)
C18 C5 C6 116.8(4)
C18 C5 C15 122.9(4)
C6 C5 C15 120.2(4)
C5 C6 C8 125.3(4)
C25 C7 C41 118.0(4)
C6 C8 C1 116.1(4)
C6 C8 Si1 115.8(3)
C1 C8 Si1 127.6(3)
C27 C9 C3 120.5(4)
C11 C10 C12 116.4(4)
C11 C10 Si1 115.1(3)
C12 C10 Si1 128.5(3)
C23 C11 C10 125.5(4)
C4 C12 C10 119.3(4)
C4 C12 C13 119.5(4)
C10 C12 C13 121.2(4)
C16 C13 C31 117.4(4)
C16 C13 C12 121.3(4)
C31 C13 C12 121.3(4)
C43 C14 C25 125.3(4)
C43 C14 C24 123.3(5)
C25 C14 C24 111.4(4)
C44 C15 C51 118.6(5)
C44 C15 C5 121.6(4)
C51 C15 C5 119.6(4)
C37 C16 C13 121.7(4)
C32 C17 C21 118.5(4)
C32 C17 C4 134.9(5)
C21 C17 C4 106.6(4)
C5 C18 C2 120.1(4)
C5 C18 C24 131.8(4)
C2 C18 C24 108.1(4)
C23 C19 C4 120.1(4)
C23 C19 C22 131.0(4)
C4 C19 C22 108.9(4)
C3 C20 C29 120.6(4)
C35 C21 C22 122.9(6)
C35 C21 C17 125.0(6)
C22 C21 C17 112.1(4)
C40 C22 C21 119.0(4)
C40 C22 C19 135.5(5)
C21 C22 C19 105.6(4)
C19 C23 C11 116.8(4)
C19 C23 C33 125.9(4)
C11 C23 C33 117.1(4)
C46 C24 C14 118.1(4)
C46 C24 C18 135.5(5)
C14 C24 C18 106.2(4)
C7 C25 C14 117.7(4)
C7 C25 C2 135.5(4)
C14 C25 C2 106.8(4)
C29 C26 C27 119.3(4)
C26 C27 C9 120.6(4)
C26 C29 C20 120.6(4)
C39 C31 C13 121.2(4)
C17 C32 C36 117.8(5)
C45 C33 C49 117.5(6)
C45 C33 C23 122.0(5)
C49 C33 C23 120.0(5)
C52 C34 C38 120.2(6)
C21 C35 C42 117.3(6)
C21 C35 C48 115.7(6)
C42 C35 C48 127.0(6)
C48 C36 C32 122.7(6)
C16 C37 C50 118.9(4)
C34 C38 C44 118.5(5)
C50 C39 C31 120.4(5)
C22 C40 C53 118.3(5)
C47 C41 C7 123.2(5)
C53 C42 C35 119.7(6)
C14 C43 C47 115.8(5)
C14 C43 C56 116.3(5)
C47 C43 C56 127.9(5)
C15 C44 C38 121.4(5)
C33 C45 C54 123.3(8)
C24 C46 C59 119.5(5)
C41 C47 C43 120.0(5)
C36 C48 C35 120.4(6)
C33 C49 C55 120.8(6)
C39 C50 C37 120.4(5)
C15 C51 C52 120.4(6)
C34 C52 C51 120.7(6)
C42 C53 C40 122.8(6)
C57 C54 C45 119.5(9)
C57 C55 C49 117.7(7)
C59 C56 C43 121.1(6)
C54 C57 C55 121.2(8)
C56 C59 C46 121.7(6)

loop_
_geom_bond_atom_site_label_1
_geom_bond_atom_site_label_2
_geom_bond_distance
Si1 C28 1.849(4)
Si1 C300 1.859(4)
Si1 C8 1.873(4)
Si1 C10 1.889(4)
C1 C2 1.387(5)
C1 C8 1.419(5)
C1 C3 1.492(5)
C2 C18 1.413(5)
C2 C25 1.471(5)
C3 C20 1.366(5)
C3 C9 1.382(5)
C4 C12 1.394(5)
C4 C19 1.410(5)
C4 C17 1.479(5)
C5 C18 1.386(5)
C5 C6 1.395(5)
C5 C15 1.487(5)
C6 C8 1.398(5)
C7 C25 1.377(5)
C7 C41 1.421(6)
C9 C27 1.367(5)
C10 C11 1.398(5)
C10 C12 1.409(5)
C11 C23 1.388(5)
C12 C13 1.484(5)
C13 C16 1.376(5)
C13 C31 1.384(5)
C14 C43 1.392(6)
C14 C25 1.396(6)
C14 C24 1.404(6)
C15 C44 1.339(6)
C15 C51 1.349(6)
C16 C37 1.374(6)
C17 C32 1.379(6)
C17 C21 1.397(6)
C18 C24 1.470(6)
C19 C23 1.380(5)
C19 C22 1.475(5)
C20 C29 1.377(6)
C21 C35 1.389(6)
C21 C22 1.395(6)
C22 C40 1.365(6)
C23 C33 1.498(6)
C24 C46 1.383(6)
C26 C29 1.357(6)
C26 C27 1.364(6)
C31 C39 1.363(6)
C32 C36 1.427(7)
C33 C45 1.302(7)
C33 C49 1.353(6)
C34 C52 1.338(8)
C34 C38 1.347(7)
C35 C42 1.395(8)
C35 C48 1.419(8)
C36 C48 1.364(8)
C37 C50 1.377(6)
C38 C44 1.400(6)
C39 C50 1.348(6)
C40 C53 1.403(6)
C41 C47 1.361(6)
C42 C53 1.359(7)
C43 C47 1.405(6)
C43 C56 1.418(7)
C45 C54 1.377(9)
C46 C59 1.401(7)
C49 C55 1.405(8)
C51 C52 1.376(7)
C54 C57 1.294(11)
C55 C57 1.357(9)
C56 C59 1.351(7)
